data_7233710
loop_
_publ_author_name
'S. Uttiya'
'L. Miozzo'
'E. M. Fumagalli'
'S. Bergantin'
'R. Ruffo'
'M. Parravicini'
'A. Papagni'
'M. Moret'
'A. Sassella'

_publ_section_title
;
 Connecting molecule oxidation to single crystal structural and charge
 transport properties in rubrene derivatives
;
_journal_name_full 'Journal of Materials Chemistry C'
_journal_page_first 4147
_journal_page_last 4155
_journal_paper_doi 10.1039/C3TC32527J
_journal_volume 2
_journal_year 2014
_chemical_formula_sum 'C38 H26 S2'
_chemical_formula_weight 546.73
_space_group_crystal_system monoclinic
_space_group_IT_number 4
_space_group_name_Hall 'P 2yb'
_space_group_name_H-M_alt 'P 1 21 1'
_atom_sites_solution_hydrogens geom
_cell_angle_alpha 90
_cell_angle_beta 93.276(3)
_cell_angle_gamma 90
_cell_formula_units_Z 2
_cell_length_a 11.5180(6)
_cell_length_b 6.0678(3)
_cell_length_c 20.8427(10)
_cell_measurement_reflns_used 4594
_cell_measurement_temperature 253(2)
_cell_measurement_theta_max 27.5
_cell_measurement_theta_min 2.0
_cell_volume 1454.29(13)
_computing_cell_refinement
;
CrystalClear-SM Expert 2.0 r4 (Rigaku, 2009)
;
_computing_data_collection
;
CrystalClear-SM Expert 2.0 r4 (Rigaku, 2009)
;
_computing_data_reduction
;
CrystalClear-SM Expert 2.0 r4 (Rigaku, 2009)
;
_computing_structure_refinement 'SHELXL-2013 (Sheldrick, 2013)'
_computing_structure_solution 'SHELXS-2013 (Sheldrick, 2013)'
_diffrn_ambient_temperature 253(2)
_diffrn_detector 'Curved image plate'
_diffrn_detector_area_resol_mean 10.0000
_diffrn_measured_fraction_theta_full 0.996
_diffrn_measured_fraction_theta_max 0.996
_diffrn_measurement_details
;
scan:
	Number of images: 40
	           Slice: 50.0000 - 170.0000
	     Image width: 3.0000
	        Exp time: 420.0000
	   Rotation axis: Omega
	           Omega: 0.0000
	             Chi: 45.0000
	             Phi: 90.0000
	             XTD: 127.4000
	          2theta: -0.0074
scan:
	Number of images: 35
	           Slice: 72.0000 - 177.0000
	     Image width: 3.0000
	        Exp time: 420.0000
	   Rotation axis: Omega
	           Omega: 0.0000
	             Chi: 30.0000
	             Phi: 0.0000
	             XTD: 127.4000
	          2theta: -0.0074
;
_diffrn_measurement_device 'Crystal Goniometer'
_diffrn_measurement_device_type 'Rigaku RAXIS II'
_diffrn_measurement_method 'profile data from \w-scans'
_diffrn_measurement_specimen_support Fiber
_diffrn_orient_matrix_type d*Trek
_diffrn_orient_matrix_UB_11 -0.029364
_diffrn_orient_matrix_UB_12 0.015735
_diffrn_orient_matrix_UB_13 0.080329
_diffrn_orient_matrix_UB_21 -0.155105
_diffrn_orient_matrix_UB_22 -0.013300
_diffrn_orient_matrix_UB_23 -0.054093
_diffrn_orient_matrix_UB_31 -0.000200
_diffrn_orient_matrix_UB_32 -0.046530
_diffrn_orient_matrix_UB_33 0.012015
_diffrn_radiation_monochromator 'Graphite Monochromator'
_diffrn_radiation_source 'fine-focus sealed tube'
_diffrn_radiation_type MoK\a
_diffrn_radiation_wavelength 0.71075
_diffrn_reflns_av_R_equivalents 0.0550
_diffrn_reflns_av_unetI/netI 0.0801
_diffrn_reflns_Laue_measured_fraction_full 0.996
_diffrn_reflns_Laue_measured_fraction_max 0.996
_diffrn_reflns_limit_h_max 13
_diffrn_reflns_limit_h_min -14
_diffrn_reflns_limit_k_max 7
_diffrn_reflns_limit_k_min -7
_diffrn_reflns_limit_l_max 27
_diffrn_reflns_limit_l_min -27
_diffrn_reflns_number 14547
_diffrn_reflns_point_group_measured_fraction_full 0.997
_diffrn_reflns_point_group_measured_fraction_max 0.997
_diffrn_reflns_theta_full 25.242
_diffrn_reflns_theta_max 27.499
_diffrn_reflns_theta_min 2.714
_diffrn_source_current 35.0
_diffrn_source_power 1.8
_diffrn_source_voltage 50.0
_exptl_absorpt_coefficient_mu 0.21
_exptl_absorpt_correction_T_max 0.988
_exptl_absorpt_correction_T_min 0.956
_exptl_absorpt_correction_type numerical
_exptl_absorpt_process_details
;
'CrystalClear-SM Expert 2.0 r4 (Rigaku, 2009)'
;
_exptl_crystal_colour Yellow
_exptl_crystal_description Needle
_exptl_crystal_F_000 572
_exptl_crystal_size_max 0.80
_exptl_crystal_size_mid 0.10
_exptl_crystal_size_min 0.08
_refine_diff_density_max 0.265
_refine_diff_density_min -0.250
_refine_diff_density_rms 0.038
_refine_ls_abs_structure_details
;
 Refined as a perfect inversion twin.
;
_refine_ls_abs_structure_Flack 0.5
_refine_ls_extinction_coef 0.032(4)
_refine_ls_extinction_expression Fc^*^=kFc[1+0.001xFc^2^\l^3^/sin(2\q)]^-1/4^
_refine_ls_extinction_method SHELXL
_refine_ls_goodness_of_fit_ref 1.055
_refine_ls_hydrogen_treatment constr
_refine_ls_matrix_type full
_refine_ls_number_parameters 334
_refine_ls_number_reflns 6467
_refine_ls_number_restraints 431
_refine_ls_restrained_S_all 1.038
_refine_ls_R_factor_all 0.1057
_refine_ls_R_factor_gt 0.0704
_refine_ls_shift/su_max 0.017
_refine_ls_shift/su_mean 0.001
_refine_ls_structure_factor_coef Fsqd
_refine_ls_weighting_details 'w=1/[\s^2^(Fo^2^)+(0.0480P)^2^+0.4083P] where P=(Fo^2^+2Fc^2^)/3'
_refine_ls_weighting_scheme calc
_refine_ls_wR_factor_gt 0.1454
_refine_ls_wR_factor_ref 0.1679
_reflns_Friedel_coverage 0.828
_reflns_Friedel_fraction_full 0.998
_reflns_Friedel_fraction_max 0.998
_reflns_number_gt 4379
_reflns_number_total 6467
_reflns_threshold_expression 'I > 2\s(I)'
_cod_data_source_file 1000008.cif
_cod_data_source_block PCOD1000008
_cod_depositor_comments
;
The following automatic conversions were performed:

data item '_exptl_absorpt_correction_type' value 'Numerical' was
changed to 'numerical' in accordance with the built-in table derived
from the CIF Core dictionary named 'cif_core.dic' version 2.4.5 last
updated on 2014-11-21.

Automatic conversion script
Id: cif_fix_values 6909 2019-04-08 15:41:33Z antanas 
;
_cod_original_cell_volume 1454.29(12)
_cod_original_sg_symbol_H-M 'P 21'
_cod_original_formula_sum 'C38 H26 S2 '
_cod_database_code 7233710
_shelx_space_group_comment
;
The symmetry employed for this shelxl refinement is uniquely defined
by the following loop, which should always be used as a source of
symmetry information in preference to the above space-group names.
They are only intended as comments.
;

loop_
_space_group_symop_operation_xyz
'x, y, z'
'-x, y+1/2, -z'

loop_
_atom_site_label
_atom_site_type_symbol
_atom_site_fract_x
_atom_site_fract_y
_atom_site_fract_z
_atom_site_U_iso_or_equiv
_atom_site_adp_type
_atom_site_occupancy
_atom_site_site_symmetry_order
_atom_site_calc_flag
_atom_site_refinement_flags_posn
_atom_site_refinement_flags_adp
_atom_site_refinement_flags_occupancy
_atom_site_disorder_assembly
_atom_site_disorder_group
C1A C 0.7037(13) 0.566(4) 0.7152(14) 0.084(3) Uani 0.616(7) 1 d D U P A 1
H1A H 0.7842 0.5733 0.7210 0.101 Uiso 0.616(7) 1 calc R U P A 1
C2A C 0.6500(15) 0.407(4) 0.6812(15) 0.081(3) Uani 0.616(7) 1 d D U P A 1
H2A H 0.6868 0.2896 0.6622 0.097 Uiso 0.616(7) 1 calc R U P A 1
C3A C 0.518(2) 0.447(5) 0.6781(15) 0.0796(18) Uani 0.616(7) 1 d D U P A 1
H3AA H 0.4620 0.3582 0.6568 0.096 Uiso 0.616(7) 1 calc R U P A 1
C4A C 0.4962(17) 0.630(8) 0.711(3) 0.055(2) Uani 0.616(7) 1 d D U P A 1
S1A S 0.6228(4) 0.7391(9) 0.7446(3) 0.0853(13) Uani 0.616(7) 1 d D U P A 1
C2B C 0.6998(19) 0.507(6) 0.708(2) 0.084(3) Uani 0.384(7) 1 d D U P A 2
H2B H 0.7803 0.5025 0.7153 0.101 Uiso 0.384(7) 1 calc R U P A 2
C1B C 0.635(2) 0.368(8) 0.673(3) 0.081(3) Uani 0.384(7) 1 d D U P A 2
H1B H 0.6675 0.2532 0.6509 0.097 Uiso 0.384(7) 1 calc R U P A 2
S1B S 0.5048(10) 0.4041(18) 0.6699(6) 0.0796(18) Uani 0.384(7) 1 d D U P A 2
C4B C 0.503(3) 0.644(13) 0.714(5) 0.055(2) Uani 0.384(7) 1 d D U P A 2
C3B C 0.615(2) 0.682(6) 0.7361(19) 0.0853(13) Uani 0.384(7) 1 d D U P A 2
H3BA H 0.6379 0.7959 0.7637 0.102 Uiso 0.384(7) 1 calc R U P A 2
C7C C 0.3305(17) 0.925(7) 0.6113(7) 0.054(4) Uani 0.698(7) 1 d D U P B 1
C8C C 0.2516(19) 0.998(7) 0.5662(10) 0.087(2) Uani 0.698(7) 1 d D U P B 1
H8CA H 0.1738 1.0256 0.5729 0.104 Uiso 0.698(7) 1 calc R U P B 1
C9C C 0.3062(13) 1.027(4) 0.5051(7) 0.085(3) Uani 0.698(7) 1 d D U P B 1
H9C H 0.2652 1.0702 0.4675 0.102 Uiso 0.698(7) 1 calc R U P B 1
C10C C 0.4194(14) 0.985(4) 0.5080(6) 0.079(3) Uani 0.698(7) 1 d D U P B 1
H10C H 0.4656 0.9932 0.4729 0.094 Uiso 0.698(7) 1 calc R U P B 1
S2C S 0.4700(3) 0.9146(10) 0.58351(15) 0.0779(10) Uani 0.698(7) 1 d D U P B 1
C7D C 0.341(4) 0.951(19) 0.6153(17) 0.054(4) Uani 0.302(7) 1 d D U P B 2
S2D S 0.2353(11) 1.002(4) 0.5548(5) 0.087(2) Uani 0.302(7) 1 d D U P B 2
C10D C 0.330(3) 1.026(11) 0.4955(15) 0.085(3) Uani 0.302(7) 1 d D U P B 2
H10D H 0.3095 1.0517 0.4523 0.102 Uiso 0.302(7) 1 calc R U P B 2
C9D C 0.439(3) 1.001(11) 0.5218(16) 0.079(3) Uani 0.302(7) 1 d D U P B 2
H9D H 0.5046 1.0243 0.4986 0.094 Uiso 0.302(7) 1 calc R U P B 2
C8D C 0.448(3) 0.932(10) 0.5911(15) 0.0779(10) Uani 0.302(7) 1 d D U P B 2
H8DA H 0.5152 0.8841 0.6138 0.094 Uiso 0.302(7) 1 calc R U P B 2
C5 C 0.3865(4) 0.7443(9) 0.7199(2) 0.0516(11) Uani 1 1 d D U . . .
C6 C 0.3164(4) 0.8678(9) 0.67886(19) 0.0500(11) Uani 1 1 d D U . . .
C11 C 0.2246(4) 0.8910(9) 0.72719(19) 0.0474(11) Uani 1 1 d . U . . .
C12 C 0.1139(4) 0.9636(8) 0.7240(2) 0.0478(11) Uani 1 1 d . U . . .
C13 C 0.07176(18) 1.1133(3) 0.67089(9) 0.0519(12) Uani 1 1 d G U . . .
C14 C 0.1288(2) 1.3113(4) 0.66108(11) 0.0691(15) Uani 1 1 d G U . . .
H14 H 0.1949 1.3478 0.6865 0.083 Uiso 1 1 calc R U . . .
C15 C 0.0869(3) 1.4549(4) 0.61320(12) 0.091(2) Uani 1 1 d G U . . .
H15 H 0.1250 1.5874 0.6066 0.109 Uiso 1 1 calc R U . . .
C16 C -0.0120(3) 1.4005(5) 0.57514(11) 0.092(2) Uani 1 1 d G U . . .
H16 H -0.0400 1.4965 0.5431 0.110 Uiso 1 1 calc R U . . .
C17 C -0.0690(3) 1.2024(6) 0.58495(9) 0.0821(18) Uani 1 1 d G U . . .
H17 H -0.1351 1.1660 0.5595 0.099 Uiso 1 1 calc R U . . .
C18 C -0.0271(2) 1.0589(4) 0.63282(7) 0.0683(15) Uani 1 1 d G U . . .
H18 H -0.0653 0.9264 0.6394 0.082 Uiso 1 1 calc R U . . .
C19 C 0.02676(16) 0.9051(4) 0.77119(8) 0.0487(11) Uani 1 1 d G U . . .
C20 C -0.05668(19) 1.0608(4) 0.78508(8) 0.0592(13) Uani 1 1 d G U . . .
H20 H -0.0553 1.1997 0.7663 0.071 Uiso 1 1 calc R U . . .
C21 C -0.1421(2) 1.0090(5) 0.82707(10) 0.0694(15) Uani 1 1 d G U . . .
H21 H -0.1980 1.1132 0.8364 0.083 Uiso 1 1 calc R U . . .
C22 C -0.1441(2) 0.8014(6) 0.85518(10) 0.0687(15) Uani 1 1 d G U . . .
H22 H -0.2013 0.7667 0.8833 0.082 Uiso 1 1 calc R U . . .
C23 C -0.0607(2) 0.6456(5) 0.84130(11) 0.0609(13) Uani 1 1 d G U . . .
H23 H -0.0620 0.5067 0.8601 0.073 Uiso 1 1 calc R U . . .
C24 C 0.0247(2) 0.6975(4) 0.79930(11) 0.0529(12) Uani 1 1 d G U . . .
H24 H 0.0806 0.5933 0.7900 0.064 Uiso 1 1 calc R U . . .
C25 C 0.3067(4) 0.7642(8) 0.7735(2) 0.0483(11) Uani 1 1 d . U . . .
C26 C 0.3201(4) 0.7133(8) 0.8369(2) 0.0471(11) Uani 1 1 d . U . . .
C27 C 0.24477(15) 0.7999(3) 0.88730(8) 0.0447(10) Uani 1 1 d G U . . .
C28 C 0.1980(2) 1.0111(3) 0.88605(11) 0.0533(12) Uani 1 1 d G U . . .
H28 H 0.2118 1.1056 0.8522 0.064 Uiso 1 1 calc R U . . .
C29 C 0.1306(2) 1.0811(4) 0.93541(12) 0.0613(13) Uani 1 1 d G U . . .
H29 H 0.0993 1.2224 0.9346 0.074 Uiso 1 1 calc R U . . .
C30 C 0.11007(19) 0.9399(5) 0.98603(11) 0.0659(14) Uani 1 1 d G U . . .
H30 H 0.0650 0.9867 1.0191 0.079 Uiso 1 1 calc R U . . .
C31 C 0.15685(18) 0.7287(4) 0.98729(10) 0.0618(14) Uani 1 1 d G U . . .
H31 H 0.1431 0.6342 1.0212 0.074 Uiso 1 1 calc R U . . .
C32 C 0.22420(14) 0.6587(3) 0.93793(9) 0.0535(12) Uani 1 1 d G U . . .
H32 H 0.2555 0.5173 0.9388 0.064 Uiso 1 1 calc R U . . .
C33 C 0.41698(16) 0.5603(3) 0.86016(8) 0.0499(11) Uani 1 1 d G U . . .
C34 C 0.4302(2) 0.3560(4) 0.83131(10) 0.0578(13) Uani 1 1 d G U . . .
H34 H 0.3811 0.3150 0.7964 0.069 Uiso 1 1 calc R U . . .
C35 C 0.5170(2) 0.2130(4) 0.85464(13) 0.0679(15) Uani 1 1 d G U . . .
H35 H 0.5258 0.0763 0.8353 0.081 Uiso 1 1 calc R U . . .
C36 C 0.5904(2) 0.2743(5) 0.90681(12) 0.0727(16) Uani 1 1 d G U . . .
H36 H 0.6485 0.1786 0.9224 0.087 Uiso 1 1 calc R U . . .
C37 C 0.57721(16) 0.4786(5) 0.93567(11) 0.0664(15) Uani 1 1 d G U . . .
H37 H 0.6264 0.5196 0.9706 0.080 Uiso 1 1 calc R U . . .
C38 C 0.49047(13) 0.6216(4) 0.91234(10) 0.0570(13) Uani 1 1 d G U . . .
H38 H 0.4816 0.7583 0.9316 0.068 Uiso 1 1 calc R U . . .

loop_
_atom_site_aniso_label
_atom_site_aniso_U_11
_atom_site_aniso_U_22
_atom_site_aniso_U_33
_atom_site_aniso_U_23
_atom_site_aniso_U_13
_atom_site_aniso_U_12
C1A 0.060(4) 0.106(11) 0.086(7) -0.031(7) 0.011(3) 0.015(5)
C2A 0.076(5) 0.090(9) 0.077(8) -0.024(5) 0.013(5) 0.017(5)
C3A 0.082(3) 0.083(4) 0.076(3) -0.023(2) 0.017(2) 0.010(3)
C4A 0.052(3) 0.069(5) 0.046(6) -0.005(3) 0.010(3) 0.006(3)
S1A 0.0525(14) 0.107(3) 0.097(2) -0.0378(19) 0.0033(13) 0.0041(17)
C2B 0.060(4) 0.106(11) 0.086(7) -0.031(7) 0.011(3) 0.015(5)
C1B 0.076(5) 0.090(9) 0.077(8) -0.024(5) 0.013(5) 0.017(5)
S1B 0.082(3) 0.083(4) 0.076(3) -0.023(2) 0.017(2) 0.010(3)
C4B 0.052(3) 0.069(5) 0.046(6) -0.005(3) 0.010(3) 0.006(3)
C3B 0.0525(14) 0.107(3) 0.097(2) -0.0378(19) 0.0033(13) 0.0041(17)
C7C 0.067(4) 0.058(11) 0.039(3) -0.005(5) 0.009(2) -0.010(5)
C8C 0.095(4) 0.124(4) 0.042(4) 0.010(4) 0.002(3) -0.004(3)
C9C 0.102(6) 0.111(6) 0.043(4) 0.008(5) 0.016(3) 0.002(6)
C10C 0.108(6) 0.084(6) 0.046(5) 0.004(6) 0.024(4) -0.002(5)
S2C 0.0809(19) 0.098(2) 0.0580(14) 0.0030(15) 0.0304(11) 0.0015(17)
C7D 0.067(4) 0.058(11) 0.039(3) -0.005(5) 0.009(2) -0.010(5)
S2D 0.095(4) 0.124(4) 0.042(4) 0.010(4) 0.002(3) -0.004(3)
C10D 0.102(6) 0.111(6) 0.043(4) 0.008(5) 0.016(3) 0.002(6)
C9D 0.108(6) 0.084(6) 0.046(5) 0.004(6) 0.024(4) -0.002(5)
C8D 0.0809(19) 0.098(2) 0.0580(14) 0.0030(15) 0.0304(11) 0.0015(17)
C5 0.048(2) 0.062(3) 0.045(2) -0.007(2) 0.0079(18) 0.001(2)
C6 0.049(3) 0.061(3) 0.040(2) -0.002(2) 0.0075(18) 0.001(2)
C11 0.046(2) 0.059(3) 0.038(2) 0.000(2) 0.0060(17) 0.002(2)
C12 0.047(2) 0.056(3) 0.040(2) 0.0001(19) 0.0029(18) -0.001(2)
C13 0.055(3) 0.056(3) 0.045(2) 0.006(2) 0.002(2) 0.004(2)
C14 0.084(4) 0.063(3) 0.060(3) 0.004(3) -0.003(3) -0.007(3)
C15 0.124(5) 0.067(4) 0.081(4) 0.025(3) -0.005(4) -0.002(4)
C16 0.111(5) 0.093(5) 0.070(4) 0.022(4) -0.014(3) 0.014(4)
C17 0.086(4) 0.094(5) 0.065(3) 0.013(3) -0.013(3) 0.008(4)
C18 0.066(3) 0.078(4) 0.059(3) 0.007(3) -0.010(2) 0.002(3)
C19 0.045(2) 0.054(3) 0.047(2) 0.002(2) -0.0007(18) -0.001(2)
C20 0.052(3) 0.067(3) 0.060(3) -0.001(2) 0.007(2) 0.006(3)
C21 0.052(3) 0.081(4) 0.075(3) -0.007(3) 0.007(3) 0.003(3)
C22 0.055(3) 0.092(4) 0.060(3) -0.010(3) 0.013(2) -0.012(3)
C23 0.061(3) 0.065(3) 0.057(3) 0.005(3) 0.005(2) -0.006(3)
C24 0.050(3) 0.058(3) 0.051(2) 0.000(2) 0.002(2) -0.002(2)
C25 0.047(3) 0.056(3) 0.042(2) 0.000(2) 0.0051(18) 0.004(2)
C26 0.045(2) 0.054(3) 0.043(2) 0.002(2) 0.0059(18) 0.002(2)
C27 0.041(2) 0.056(3) 0.037(2) -0.0017(19) 0.0032(17) -0.002(2)
C28 0.055(3) 0.054(3) 0.051(3) -0.002(2) 0.005(2) 0.003(2)
C29 0.058(3) 0.066(3) 0.060(3) -0.012(2) 0.009(2) 0.001(3)
C30 0.054(3) 0.097(4) 0.048(3) -0.013(3) 0.011(2) -0.002(3)
C31 0.053(3) 0.088(4) 0.044(2) 0.002(3) 0.002(2) -0.007(3)
C32 0.048(3) 0.067(3) 0.045(2) 0.004(2) 0.003(2) 0.002(2)
C33 0.049(3) 0.059(3) 0.042(2) 0.003(2) 0.0087(19) 0.005(2)
C34 0.058(3) 0.065(3) 0.051(3) 0.003(2) 0.007(2) 0.003(2)
C35 0.072(3) 0.065(3) 0.068(3) 0.001(3) 0.012(3) 0.020(3)
C36 0.062(3) 0.085(4) 0.070(3) 0.011(3) 0.000(3) 0.018(3)
C37 0.056(3) 0.088(4) 0.054(3) 0.009(3) -0.004(2) 0.010(3)
C38 0.058(3) 0.065(3) 0.048(3) -0.001(2) 0.001(2) 0.002(2)

loop_
_atom_type_symbol
_atom_type_description
_atom_type_scat_dispersion_real
_atom_type_scat_dispersion_imag
_atom_type_scat_source
C C 0.0033 0.0016 'International Tables Vol C Tables 4.2.6.8 and 6.1.1.4'
H H 0.0000 0.0000 'International Tables Vol C Tables 4.2.6.8 and 6.1.1.4'
S S 0.1246 0.1234 'International Tables Vol C Tables 4.2.6.8 and 6.1.1.4'

loop_
_geom_angle_atom_site_label_1
_geom_angle_atom_site_label_2
_geom_angle_atom_site_label_3
_geom_angle
_geom_angle_site_symmetry_1
_geom_angle_site_symmetry_3
C2A C1A S1A 115.4(14) . .
C1A C2A C3A 109.8(17) . .
C4A C3A C2A 109(2) . .
C3A C4A C5 130(2) . .
C3A C4A S1A 110.6(13) . .
C5 C4A S1A 119.1(19) . .
C1A S1A C4A 95.4(9) . .
C1B C2B C3B 107(2) . .
C2B C1B S1B 118(2) . .
C1B S1B C4B 98.0(17) . .
C3B C4B C5 138(4) . .
C3B C4B S1B 106.4(17) . .
C5 C4B S1B 115(3) . .
C4B C3B C2B 111(2) . .
C8C C7C C6 129.8(17) . .
C8C C7C S2C 112.4(10) . .
C6 C7C S2C 117.7(13) . .
C7C C8C C9C 109.9(16) . .
C10C C9C C8C 114.1(14) . .
C9C C10C S2C 111.9(13) . .
C10C S2C C7C 91.4(7) . .
C8D C7D C6 122(4) . .
C8D C7D S2D 111.0(19) . .
C6 C7D S2D 124(3) . .
C10D S2D C7D 95.4(15) . .
C9D C10D S2D 108(3) . .
C10D C9D C8D 115(3) . .
C7D C8D C9D 109(2) . .
C6 C5 C4A 132(3) . .
C6 C5 C4B 133(5) . .
C6 C5 C25 93.2(4) . .
C4A C5 C25 135(3) . .
C4B C5 C25 134(5) . .
C5 C6 C7C 129.5(13) . .
C5 C6 C7D 128(3) . .
C5 C6 C11 92.6(4) . .
C7C C6 C11 137.6(12) . .
C7D C6 C11 139(3) . .
C12 C11 C6 134.1(4) . .
C12 C11 C25 138.5(4) . .
C6 C11 C25 86.7(3) . .
C11 C12 C19 124.2(4) . .
C11 C12 C13 120.2(4) . .
C19 C12 C13 115.6(3) . .
C14 C13 C18 120.0 . .
C14 C13 C12 119.9(2) . .
C18 C13 C12 120.0(2) . .
C13 C14 C15 120.0 . .
C16 C15 C14 120.0 . .
C15 C16 C17 120.0 . .
C18 C17 C16 120.0 . .
C17 C18 C13 120.0 . .
C20 C19 C24 120.0 . .
C20 C19 C12 118.4(2) . .
C24 C19 C12 121.5(2) . .
C21 C20 C19 120.0 . .
C20 C21 C22 120.0 . .
C23 C22 C21 120.0 . .
C24 C23 C22 120.0 . .
C23 C24 C19 120.0 . .
C26 C25 C5 132.1(4) . .
C26 C25 C11 139.9(4) . .
C5 C25 C11 87.3(3) . .
C25 C26 C27 124.5(4) . .
C25 C26 C33 119.6(4) . .
C27 C26 C33 115.9(3) . .
C28 C27 C32 120.0 . .
C28 C27 C26 123.4(2) . .
C32 C27 C26 116.6(2) . .
C27 C28 C29 120.0 . .
C28 C29 C30 120.0 . .
C31 C30 C29 120.0 . .
C32 C31 C30 120.0 . .
C31 C32 C27 120.0 . .
C34 C33 C38 120.0 . .
C34 C33 C26 120.4(2) . .
C38 C33 C26 119.5(2) . .
C35 C34 C33 120.0 . .
C34 C35 C36 120.0 . .
C37 C36 C35 120.0 . .
C38 C37 C36 120.0 . .
C37 C38 C33 120.0 . .

loop_
_geom_bond_atom_site_label_1
_geom_bond_atom_site_label_2
_geom_bond_distance
_geom_bond_site_symmetry_2
C1A C2A 1.328(13) .
C1A S1A 1.552(13) .
C2A C3A 1.54(3) .
C3A C4A 1.34(4) .
C4A C5 1.461(11) .
C4A S1A 1.71(3) .
C2B C1B 1.324(18) .
C2B C3B 1.58(3) .
C1B S1B 1.51(2) .
S1B C4B 1.73(5) .
C4B C3B 1.36(4) .
C4B C5 1.486(16) .
C7C C8C 1.34(3) .
C7C C6 1.469(9) .
C7C S2C 1.74(2) .
C8C C9C 1.46(2) .
C9C C10C 1.325(13) .
C10C S2C 1.702(12) .
C7D C8D 1.36(4) .
C7D C6 1.46(2) .
C7D S2D 1.73(4) .
S2D C10D 1.70(2) .
C10D C9D 1.36(2) .
C9D C8D 1.50(3) .
C5 C6 1.366(7) .
C5 C25 1.493(6) .
C6 C11 1.508(6) .
C11 C12 1.347(6) .
C11 C25 1.521(6) .
C12 C19 1.488(5) .
C12 C13 1.492(5) .
C13 C14 1.3900 .
C13 C18 1.3900 .
C14 C15 1.3900 .
C15 C16 1.3900 .
C16 C17 1.3900 .
C17 C18 1.3900 .
C19 C20 1.3900 .
C19 C24 1.3900 .
C20 C21 1.3900 .
C21 C22 1.3900 .
C22 C23 1.3900 .
C23 C24 1.3900 .
C25 C26 1.356(6) .
C26 C27 1.496(5) .
C26 C33 1.510(5) .
C27 C28 1.3900 .
C27 C32 1.3900 .
C28 C29 1.3900 .
C29 C30 1.3900 .
C30 C31 1.3900 .
C31 C32 1.3900 .
C33 C34 1.3900 .
C33 C38 1.3900 .
C34 C35 1.3900 .
C35 C36 1.3900 .
C36 C37 1.3900 .
C37 C38 1.3900 .
